data_4124276
loop_
_publ_author_name
'Bell, Nicola L.'
'Maron, Laurent'
'Arnold, Polly L.'

_publ_section_title
;
 Thorium Mono- and Bis(imido) Complexes Made by Reprotonation of
 cyclo-Metalated Amides.
;
_journal_name_full 'Journal of the American Chemical Society'
_journal_page_first 150814165612001
_journal_paper_doi 10.1021/jacs.5b06630
_journal_year 2015
_chemical_formula_moiety 'C22 H62 K N3 O2 Si6 Th'
_chemical_formula_sum 'C22 H62 K N3 O2 Si6 Th'
_chemical_formula_weight 840.42
_space_group_crystal_system triclinic
_space_group_IT_number 2
_space_group_name_Hall '-P 1'
_space_group_name_H-M_alt 'P -1'
_symmetry_space_group_name_Hall '-P 1'
_symmetry_space_group_name_H-M 'P -1'
_atom_sites_solution_hydrogens mixed
_audit_creation_method
;
CrysAlisPro, Agilent Technologies,
Version 1.171.36.24 (release 03-12-2012 CrysAlis171 .NET)
(compiled Dec  3 2012,18:21:49)
;
_cell_angle_alpha 85.6400(10)
_cell_angle_beta 84.1000(10)
_cell_angle_gamma 82.1190(10)
_cell_formula_units_Z 2
_cell_length_a 8.63700(10)
_cell_length_b 14.8229(2)
_cell_length_c 16.2008(2)
_cell_measurement_reflns_used 16823
_cell_measurement_temperature 170(2)
_cell_measurement_theta_max 28.0920
_cell_measurement_theta_min 3.3250
_cell_volume 2039.60(4)
_computing_cell_refinement
;
CrysAlisPro, Agilent Technologies,
Version 1.171.36.24 (release 03-12-2012 CrysAlis171 .NET)
(compiled Dec  3 2012,18:21:49)
;
_computing_data_collection
;
CrysAlisPro, Agilent Technologies,
Version 1.171.36.24 (release 03-12-2012 CrysAlis171 .NET)
(compiled Dec  3 2012,18:21:49)
;
_computing_data_reduction
;
CrysAlisPro, Agilent Technologies,
Version 1.171.36.24 (release 03-12-2012 CrysAlis171 .NET)
(compiled Dec  3 2012,18:21:49)
;
_computing_molecular_graphics 'Mercury 2015'
_computing_publication_material POV-ray
_computing_structure_refinement 'SHELXL-2014/7 (Sheldrick, 2014)'
_computing_structure_solution SIR-92
_diffrn_ambient_temperature 170
_diffrn_detector_area_resol_mean 8.0521
_diffrn_measured_fraction_theta_full 0.998
_diffrn_measured_fraction_theta_max 0.999
_diffrn_measurement_device_type 'Xcalibur, Eos'
_diffrn_measurement_method '\w scans'
_diffrn_radiation_source 'Enhance (Mo) X-ray Source'
_diffrn_radiation_type MoK\a
_diffrn_radiation_wavelength 0.71073
_diffrn_reflns_av_R_equivalents 0.0507
_diffrn_reflns_av_unetI/netI 0.0499
_diffrn_reflns_laue_measured_fraction_full 0.998
_diffrn_reflns_laue_measured_fraction_max 0.999
_diffrn_reflns_limit_h_max 11
_diffrn_reflns_limit_h_min -11
_diffrn_reflns_limit_k_max 19
_diffrn_reflns_limit_k_min -19
_diffrn_reflns_limit_l_max 21
_diffrn_reflns_limit_l_min -21
_diffrn_reflns_number 37386
_diffrn_reflns_point_group_measured_fraction_full 0.998
_diffrn_reflns_point_group_measured_fraction_max 0.999
_diffrn_reflns_theta_full 25.242
_diffrn_reflns_theta_max 27.484
_diffrn_reflns_theta_min 2.965
_exptl_absorpt_coefficient_mu 3.954
_exptl_absorpt_correction_T_max 0.200
_exptl_absorpt_correction_T_min 0.008
_exptl_absorpt_correction_type analytical
_exptl_absorpt_process_details
;
CrysAlisPro, Agilent Technologies,
Version 1.171.36.24 (release 03-12-2012 CrysAlis171 .NET)
(compiled Dec  3 2012,18:21:49)
Analytical numeric absorption correction using a multifaceted crystal
            model based on expressions derived by R.C. Clark & J.S. Reid.
(Clark, R. C. & Reid, J. S. (1995). Acta Cryst. A51, 887-897)
;
_exptl_crystal_colour colourless
_exptl_crystal_density_diffrn 1.368
_exptl_crystal_description 'colourless needles'
_exptl_crystal_F_000 848
_exptl_crystal_size_max 0.6632
_exptl_crystal_size_mid 0.2239
_exptl_crystal_size_min 0.1184
_refine_diff_density_max 2.465
_refine_diff_density_min -1.498
_refine_diff_density_rms 0.122
_refine_ls_extinction_method none
_refine_ls_goodness_of_fit_ref 1.099
_refine_ls_hydrogen_treatment mixed
_refine_ls_matrix_type full
_refine_ls_number_parameters 346
_refine_ls_number_reflns 9338
_refine_ls_number_restraints 0
_refine_ls_restrained_S_all 1.099
_refine_ls_R_factor_all 0.0444
_refine_ls_R_factor_gt 0.0390
_refine_ls_shift/su_max 0.001
_refine_ls_shift/su_mean 0.000
_refine_ls_structure_factor_coef Fsqd
_refine_ls_weighting_details 'w=1/[\s^2^(Fo^2^)+(0.0467P)^2^] where P=(Fo^2^+2Fc^2^)/3'
_refine_ls_weighting_scheme calc
_refine_ls_wR_factor_gt 0.0912
_refine_ls_wR_factor_ref 0.0951
_reflns_Friedel_coverage 0.000
_reflns_number_gt 8535
_reflns_number_total 9338
_reflns_threshold_expression 'I > 2\s(I)'
_cod_data_source_file ja5b06630_si_001.cif
_cod_data_source_block p14082
_cod_depositor_comments 'Adding full bibliography for 4124276--4124278.cif.'
_cod_database_code 4124276
_shelx_shelxl_version_number 2014/7
_shelx_space_group_comment
;
The symmetry employed for this shelxl refinement is uniquely defined
by the following loop, which should always be used as a source of
symmetry information in preference to the above space-group names.
They are only intended as comments.
;

loop_
_space_group_symop_operation_xyz
'x, y, z'
'-x, -y, -z'

loop_
_atom_site_label
_atom_site_type_symbol
_atom_site_fract_x
_atom_site_fract_y
_atom_site_fract_z
_atom_site_U_iso_or_equiv
_atom_site_adp_type
_atom_site_occupancy
_atom_site_site_symmetry_order
_atom_site_calc_flag
_atom_site_refinement_flags_posn
_atom_site_refinement_flags_adp
Th01 Th 0.16897(2) 0.21062(2) 0.74290(2) 0.03046(6) Uani 1 1 d . .
Si1 Si 0.06852(16) 0.20140(11) 0.96188(8) 0.0427(3) Uani 1 1 d . .
Si4 Si -0.04697(14) 0.35024(9) 0.63560(8) 0.0357(3) Uani 1 1 d . .
Si6 Si 0.11118(16) -0.00110(10) 0.67377(9) 0.0433(3) Uani 1 1 d . .
Si5 Si 0.39766(15) -0.00503(10) 0.76775(9) 0.0418(3) Uani 1 1 d . .
Si3 Si 0.26508(16) 0.28328(11) 0.52790(8) 0.0431(3) Uani 1 1 d . .
Si2 Si 0.31018(15) 0.32511(10) 0.86587(8) 0.0400(3) Uani 1 1 d . .
C6 C 0.3743(6) 0.3173(4) 0.7544(3) 0.0449(12) Uani 1 1 d . .
N1 N 0.1788(4) 0.2479(3) 0.8813(2) 0.0372(9) Uani 1 1 d . .
N3 N 0.2333(4) 0.0512(3) 0.7267(2) 0.0362(8) Uani 1 1 d . .
O2 O 0.4315(5) 0.6117(3) 0.7178(3) 0.0653(11) Uani 1 1 d . .
C104 C 0.5930(10) 0.6710(5) 0.8048(5) 0.083(2) Uani 1 1 d . .
H10C H 0.6612 0.6923 0.7582 0.100 Uiso 1 1 calc R U
H10D H 0.5895 0.7120 0.8491 0.100 Uiso 1 1 calc R U
C14 C -0.0756(6) 0.0771(4) 0.6637(4) 0.0588(15) Uani 1 1 d . .
H14A H -0.1251 0.0903 0.7181 0.088 Uiso 1 1 calc R U
H14B H -0.1447 0.0483 0.6344 0.088 Uiso 1 1 calc R U
H14C H -0.0533 0.1328 0.6336 0.088 Uiso 1 1 calc R U
N2 N 0.1310(4) 0.2871(3) 0.6125(2) 0.0369(9) Uani 1 1 d . .
C7 C 0.4360(6) 0.1940(4) 0.5487(3) 0.0573(15) Uani 1 1 d . .
H7A H 0.4878 0.2110 0.5937 0.086 Uiso 1 1 calc R U
H7B H 0.5086 0.1893 0.4998 0.086 Uiso 1 1 calc R U
H7C H 0.3988 0.1363 0.5633 0.086 Uiso 1 1 calc R U
C4 C 0.4774(7) 0.2981(5) 0.9349(4) 0.0689(18) Uani 1 1 d . .
H4A H 0.4358 0.2850 0.9911 0.103 Uiso 1 1 calc R U
H4B H 0.5344 0.3496 0.9328 0.103 Uiso 1 1 calc R U
H4C H 0.5468 0.2461 0.9158 0.103 Uiso 1 1 calc R U
C1 C -0.0449(6) 0.1180(4) 0.9205(3) 0.0549(14) Uani 1 1 d . .
H1A H -0.1197 0.1503 0.8853 0.082 Uiso 1 1 calc R U
H1B H -0.0990 0.0862 0.9660 0.082 Uiso 1 1 calc R U
H1C H 0.0262 0.0749 0.8891 0.082 Uiso 1 1 calc R U
C12 C -0.0254(6) 0.4747(4) 0.6338(3) 0.0514(13) Uani 1 1 d . .
H12A H 0.0431 0.4840 0.6746 0.077 Uiso 1 1 calc R U
H12B H -0.1265 0.5092 0.6463 0.077 Uiso 1 1 calc R U
H12C H 0.0181 0.4946 0.5797 0.077 Uiso 1 1 calc R U
C106 C 0.8030(11) 0.5809(9) 0.8618(6) 0.159(6) Uani 1 1 d . .
H10E H 0.8754 0.6027 0.8183 0.239 Uiso 1 1 calc R U
H10F H 0.8399 0.5190 0.8789 0.239 Uiso 1 1 calc R U
H10G H 0.7950 0.6183 0.9082 0.239 Uiso 1 1 calc R U
C10 C -0.1035(5) 0.3061(4) 0.7415(3) 0.0381(11) Uani 1 1 d . .
C16 C 0.3515(8) -0.0799(5) 0.8630(4) 0.0639(16) Uani 1 1 d . .
H16A H 0.2885 -0.0440 0.9040 0.096 Uiso 1 1 calc R U
H16B H 0.4474 -0.1071 0.8849 0.096 Uiso 1 1 calc R U
H16C H 0.2948 -0.1271 0.8488 0.096 Uiso 1 1 calc R U
C103 C 0.4332(8) 0.6728(5) 0.7789(4) 0.0715(18) Uani 1 1 d . .
H10H H 0.3627 0.6571 0.8268 0.086 Uiso 1 1 calc R U
H10I H 0.3957 0.7340 0.7577 0.086 Uiso 1 1 calc R U
O1 O 0.6531(6) 0.5850(4) 0.8319(3) 0.0883(15) Uani 1 1 d . .
C13 C 0.1943(8) -0.0273(6) 0.5657(4) 0.077(2) Uani 1 1 d . .
H13A H 0.2084 0.0286 0.5335 0.115 Uiso 1 1 calc R U
H13B H 0.1234 -0.0589 0.5405 0.115 Uiso 1 1 calc R U
H13C H 0.2938 -0.0649 0.5676 0.115 Uiso 1 1 calc R U
C3 C -0.0785(7) 0.2880(5) 1.0160(4) 0.0674(17) Uani 1 1 d . .
H3A H -0.0244 0.3300 1.0408 0.101 Uiso 1 1 calc R U
H3B H -0.1420 0.2576 1.0585 0.101 Uiso 1 1 calc R U
H3C H -0.1443 0.3208 0.9764 0.101 Uiso 1 1 calc R U
C15 C 0.0551(10) -0.1090(5) 0.7267(5) 0.084(2) Uani 1 1 d . .
H15A H 0.0089 -0.0978 0.7820 0.125 Uiso 1 1 calc R U
H15B H 0.1468 -0.1534 0.7292 0.125 Uiso 1 1 calc R U
H15C H -0.0194 -0.1316 0.6961 0.125 Uiso 1 1 calc R U
C8 C 0.1800(8) 0.2532(5) 0.4333(3) 0.075(2) Uani 1 1 d . .
H8A H 0.1335 0.1979 0.4456 0.112 Uiso 1 1 calc R U
H8B H 0.2617 0.2445 0.3887 0.112 Uiso 1 1 calc R U
H8C H 0.1013 0.3017 0.4172 0.112 Uiso 1 1 calc R U
C11 C -0.1908(6) 0.3374(4) 0.5598(3) 0.0570(15) Uani 1 1 d . .
H11A H -0.1527 0.3598 0.5054 0.085 Uiso 1 1 calc R U
H11B H -0.2902 0.3717 0.5764 0.085 Uiso 1 1 calc R U
H11C H -0.2033 0.2742 0.5587 0.085 Uiso 1 1 calc R U
C2 C 0.1930(8) 0.1369(5) 1.0411(4) 0.0723(19) Uani 1 1 d . .
H2A H 0.2747 0.0961 1.0137 0.108 Uiso 1 1 calc R U
H2B H 0.1289 0.1025 1.0801 0.108 Uiso 1 1 calc R U
H2C H 0.2389 0.1792 1.0701 0.108 Uiso 1 1 calc R U
C17 C 0.5311(7) -0.0761(4) 0.6921(4) 0.0644(16) Uani 1 1 d . .
H17A H 0.4756 -0.1213 0.6734 0.097 Uiso 1 1 calc R U
H17B H 0.6204 -0.1056 0.7189 0.097 Uiso 1 1 calc R U
H17C H 0.5657 -0.0376 0.6454 0.097 Uiso 1 1 calc R U
C9 C 0.3480(7) 0.3940(4) 0.5028(4) 0.0642(16) Uani 1 1 d . .
H9A H 0.2654 0.4412 0.4889 0.096 Uiso 1 1 calc R U
H9B H 0.4266 0.3874 0.4565 0.096 Uiso 1 1 calc R U
H9C H 0.3943 0.4098 0.5502 0.096 Uiso 1 1 calc R U
C18 C 0.5162(6) 0.0802(4) 0.8017(4) 0.0615(16) Uani 1 1 d . .
H18A H 0.5549 0.1158 0.7540 0.092 Uiso 1 1 calc R U
H18B H 0.6032 0.0486 0.8292 0.092 Uiso 1 1 calc R U
H18C H 0.4514 0.1196 0.8393 0.092 Uiso 1 1 calc R U
C5 C 0.2117(8) 0.4434(4) 0.8877(4) 0.0629(15) Uani 1 1 d . .
H5A H 0.1482 0.4667 0.8436 0.094 Uiso 1 1 calc R U
H5B H 0.2901 0.4827 0.8913 0.094 Uiso 1 1 calc R U
H5C H 0.1466 0.4412 0.9394 0.094 Uiso 1 1 calc R U
C101 C 0.2897(8) 0.6235(6) 0.6790(5) 0.089(2) Uani 1 1 d . .
H10L H 0.2818 0.6800 0.6456 0.134 Uiso 1 1 calc R U
H10M H 0.2023 0.6247 0.7208 0.134 Uiso 1 1 calc R U
H10N H 0.2889 0.5738 0.6445 0.134 Uiso 1 1 calc R U
K1 K 0.60632(14) 0.44936(10) 0.74295(12) 0.0778(5) Uani 1 1 d . .
H212 H -0.179(8) 0.271(5) 0.752(4) 0.093 Uiso 1 1 d . U
H211 H -0.108(8) 0.338(5) 0.786(4) 0.093 Uiso 1 1 d . U
H61 H 0.483(8) 0.287(5) 0.741(4) 0.093 Uiso 1 1 d . U
H62 H 0.342(8) 0.376(5) 0.726(4) 0.093 Uiso 1 1 d . U

loop_
_atom_site_aniso_label
_atom_site_aniso_U_11
_atom_site_aniso_U_22
_atom_site_aniso_U_33
_atom_site_aniso_U_23
_atom_site_aniso_U_13
_atom_site_aniso_U_12
Th01 0.02430(9) 0.03445(10) 0.03201(10) 0.00072(6) -0.00381(6) -0.00232(6)
Si1 0.0425(7) 0.0535(9) 0.0323(7) -0.0012(6) 0.0001(5) -0.0099(6)
Si4 0.0272(6) 0.0420(7) 0.0373(7) 0.0016(5) -0.0074(5) -0.0010(5)
Si6 0.0401(7) 0.0433(8) 0.0471(8) -0.0096(6) -0.0025(6) -0.0043(6)
Si5 0.0354(7) 0.0388(7) 0.0481(8) -0.0001(6) -0.0023(6) 0.0037(6)
Si3 0.0381(7) 0.0522(9) 0.0352(7) 0.0022(6) 0.0047(5) -0.0007(6)
Si2 0.0359(7) 0.0434(8) 0.0427(7) -0.0022(6) -0.0087(5) -0.0085(6)
C6 0.029(2) 0.051(3) 0.056(3) 0.019(2) -0.011(2) -0.015(2)
N1 0.0294(19) 0.046(2) 0.036(2) -0.0001(16) -0.0059(15) -0.0034(17)
N3 0.0309(19) 0.038(2) 0.037(2) -0.0008(16) -0.0005(15) 0.0004(16)
O2 0.068(3) 0.061(3) 0.068(3) -0.013(2) -0.020(2) 0.004(2)
C104 0.119(7) 0.061(5) 0.080(5) -0.018(4) -0.030(4) -0.020(4)
C14 0.039(3) 0.064(4) 0.077(4) -0.019(3) -0.018(3) -0.005(3)
N2 0.0276(18) 0.044(2) 0.036(2) 0.0038(16) -0.0008(15) 0.0015(16)
C7 0.043(3) 0.062(4) 0.060(3) 0.001(3) 0.009(2) 0.007(3)
C4 0.052(3) 0.097(6) 0.063(4) -0.001(3) -0.023(3) -0.019(3)
C1 0.058(3) 0.063(4) 0.044(3) 0.002(3) 0.002(2) -0.018(3)
C12 0.051(3) 0.046(3) 0.054(3) 0.011(2) -0.008(2) -0.001(2)
C106 0.110(8) 0.220(14) 0.156(10) -0.106(9) -0.074(7) 0.050(8)
C10 0.024(2) 0.048(3) 0.039(3) 0.002(2) -0.0006(18) 0.0005(19)
C16 0.071(4) 0.062(4) 0.055(3) 0.008(3) -0.006(3) -0.002(3)
C103 0.078(4) 0.054(4) 0.081(4) -0.018(3) -0.015(4) 0.007(3)
O1 0.079(3) 0.084(4) 0.104(4) -0.024(3) -0.037(3) 0.015(3)
C13 0.058(4) 0.118(6) 0.056(4) -0.041(4) 0.000(3) -0.003(4)
C3 0.058(4) 0.085(5) 0.061(4) -0.027(3) 0.015(3) -0.018(3)
C15 0.101(6) 0.056(4) 0.104(6) 0.001(4) -0.032(4) -0.032(4)
C8 0.086(5) 0.099(6) 0.033(3) -0.008(3) 0.001(3) 0.007(4)
C11 0.042(3) 0.071(4) 0.060(3) -0.003(3) -0.022(3) -0.004(3)
C2 0.087(5) 0.087(5) 0.045(3) 0.014(3) -0.015(3) -0.020(4)
C17 0.049(3) 0.066(4) 0.073(4) -0.010(3) 0.001(3) 0.013(3)
C9 0.048(3) 0.070(4) 0.069(4) 0.015(3) 0.007(3) -0.009(3)
C18 0.038(3) 0.062(4) 0.084(4) -0.005(3) -0.022(3) 0.005(3)
C5 0.075(4) 0.045(3) 0.070(4) -0.013(3) -0.003(3) -0.010(3)
C101 0.075(5) 0.103(7) 0.097(6) -0.016(5) -0.031(4) -0.010(4)
K1 0.0321(6) 0.0461(8) 0.1548(15) -0.0210(8) 0.0044(7) -0.0050(5)

loop_
_atom_type_symbol
_atom_type_description
_atom_type_scat_dispersion_real
_atom_type_scat_dispersion_imag
_atom_type_scat_source
C C 0.0033 0.0016 'International Tables Vol C Tables 4.2.6.8 and 6.1.1.4'
H H 0.0000 0.0000 'International Tables Vol C Tables 4.2.6.8 and 6.1.1.4'
N N 0.0061 0.0033 'International Tables Vol C Tables 4.2.6.8 and 6.1.1.4'
Si Si 0.0817 0.0704 'International Tables Vol C Tables 4.2.6.8 and 6.1.1.4'
Th Th -7.2400 8.8979 'International Tables Vol C Tables 4.2.6.8 and 6.1.1.4'
K K 0.2009 0.2494 'International Tables Vol C Tables 4.2.6.8 and 6.1.1.4'
O O 0.0106 0.0060 'International Tables Vol C Tables 4.2.6.8 and 6.1.1.4'

loop_
_geom_angle_atom_site_label_1
_geom_angle_atom_site_label_2
_geom_angle_atom_site_label_3
_geom_angle
_geom_angle_site_symmetry_1
_geom_angle_site_symmetry_3
N2 Th01 N1 138.15(14) . .
N2 Th01 N3 109.52(13) . .
N1 Th01 N3 112.14(13) . .
N2 Th01 C6 86.24(14) . .
N1 Th01 C6 67.85(15) . .
N3 Th01 C6 123.40(16) . .
N2 Th01 C10 67.93(14) . .
N1 Th01 C10 89.37(14) . .
N3 Th01 C10 127.55(15) . .
C6 Th01 C10 108.91(18) . .
N1 Si1 C3 113.1(3) . .
N1 Si1 C1 108.5(2) . .
C3 Si1 C1 107.1(3) . .
N1 Si1 C2 111.9(3) . .
C3 Si1 C2 108.5(3) . .
C1 Si1 C2 107.5(3) . .
N2 Si4 C10 102.3(2) . .
N2 Si4 C11 112.2(2) . .
C10 Si4 C11 113.6(2) . .
N2 Si4 C12 110.6(2) . .
C10 Si4 C12 110.6(3) . .
C11 Si4 C12 107.5(3) . .
N2 Si4 K1 162.63(13) . 1_455
C10 Si4 K1 60.65(15) . 1_455
C11 Si4 K1 80.10(19) . 1_455
C12 Si4 K1 75.32(18) . 1_455
N3 Si6 C15 114.1(3) . .
N3 Si6 C14 108.9(2) . .
C15 Si6 C14 106.3(3) . .
N3 Si6 C13 113.4(3) . .
C15 Si6 C13 107.1(4) . .
C14 Si6 C13 106.5(3) . .
N3 Si5 C16 113.1(2) . .
N3 Si5 C17 113.6(2) . .
C16 Si5 C17 108.0(3) . .
N3 Si5 C18 109.5(2) . .
C16 Si5 C18 105.6(3) . .
C17 Si5 C18 106.5(3) . .
N2 Si3 C8 111.8(3) . .
N2 Si3 C9 112.6(3) . .
C8 Si3 C9 108.3(3) . .
N2 Si3 C7 109.5(2) . .
C8 Si3 C7 107.9(3) . .
C9 Si3 C7 106.5(3) . .
N1 Si2 C6 101.7(2) . .
N1 Si2 C5 111.0(2) . .
C6 Si2 C5 110.8(3) . .
N1 Si2 C4 112.9(3) . .
C6 Si2 C4 113.4(3) . .
C5 Si2 C4 107.0(3) . .
N1 Si2 K1 154.74(14) . .
C6 Si2 K1 53.09(16) . .
C5 Si2 K1 83.4(2) . .
C4 Si2 K1 80.4(2) . .
Si2 C6 Th01 89.79(18) . .
Si1 N1 Si2 138.0(2) . .
Si1 N1 Th01 121.9(2) . .
Si2 N1 Th01 100.13(17) . .
Si5 N3 Si6 123.7(2) . .
Si5 N3 Th01 118.7(2) . .
Si6 N3 Th01 117.66(18) . .
C103 O2 C101 113.6(5) . .
C103 O2 K1 114.8(3) . .
C101 O2 K1 123.7(4) . .
O1 C104 C103 111.3(6) . .
Si3 N2 Si4 134.1(2) . .
Si3 N2 Th01 125.47(19) . .
Si4 N2 Th01 99.99(16) . .
Si4 C12 K1 73.71(17) . 1_455
Si4 C10 Th01 89.12(18) . .
Si4 C10 K1 87.84(18) . 1_455
Th01 C10 K1 169.3(2) . 1_455
O2 C103 C104 111.4(6) . .
C104 O1 C106 113.2(8) . .
C104 O1 K1 116.6(4) . .
C106 O1 K1 117.3(5) . .
O1 K1 O2 62.31(13) . .
O1 K1 C10 108.57(15) . 1_655
O2 K1 C10 158.98(15) . 1_655
O1 K1 Si4 112.50(12) . 1_655
O2 K1 Si4 131.10(11) . 1_655
C10 K1 Si4 31.52(9) 1_655 1_655
O1 K1 C12 86.59(16) . 1_655
O2 K1 C12 104.67(14) . 1_655
C10 K1 C12 54.63(12) 1_655 1_655
Si4 K1 C12 30.97(9) 1_655 1_655
O1 K1 Si2 107.01(14) . .
O2 K1 Si2 99.44(11) . .
C10 K1 Si2 101.43(10) 1_655 .
Si4 K1 Si2 125.89(5) 1_655 .
C12 K1 Si2 155.78(10) 1_655 .

loop_
_geom_bond_atom_site_label_1
_geom_bond_atom_site_label_2
_geom_bond_distance
_geom_bond_site_symmetry_2
Th01 N2 2.352(3) .
Th01 N1 2.363(4) .
Th01 N3 2.381(4) .
Th01 C6 2.562(5) .
Th01 C10 2.576(5) .
Si1 N1 1.695(4) .
Si1 C3 1.878(6) .
Si1 C1 1.879(6) .
Si1 C2 1.880(6) .
Si4 N2 1.709(4) .
Si4 C10 1.832(5) .
Si4 C11 1.871(5) .
Si4 C12 1.877(6) .
Si4 K1 3.5017(19) 1_455
Si6 N3 1.721(4) .
Si6 C15 1.856(7) .
Si6 C14 1.867(5) .
Si6 C13 1.871(6) .
Si5 N3 1.713(4) .
Si5 C16 1.872(6) .
Si5 C17 1.873(6) .
Si5 C18 1.877(6) .
Si3 N2 1.700(4) .
Si3 C8 1.874(6) .
Si3 C9 1.879(6) .
Si3 C7 1.882(5) .
Si2 N1 1.707(4) .
Si2 C6 1.841(6) .
Si2 C5 1.884(6) .
Si2 C4 1.899(5) .
Si2 K1 3.686(2) .
O2 C103 1.394(7) .
O2 C101 1.417(7) .
O2 K1 2.687(4) .
C104 O1 1.367(8) .
C104 C103 1.479(9) .
C12 K1 3.529(6) 1_455
C106 O1 1.420(9) .
C10 K1 3.054(5) 1_455
O1 K1 2.658(5) .
K1 C10 3.054(5) 1_655
K1 Si4 3.5018(19) 1_655
K1 C12 3.529(6) 1_655
